data_7243974
loop_
_publ_author_name
'Teixeira, Micha\"el'
'Maia, Renata A.'
'Karmazin, Lydia'
'Louis, Beno\^it'
'Baudron, St\'ephane A.'

_publ_section_title
;
 Ionothermal synthesis of calcium-based metal--organic frameworks in a
 deep eutectic solvent
;
_journal_issue 3
_journal_name_full CrystEngComm
_journal_page_first 601
_journal_page_last 608
_journal_paper_doi 10.1039/D1CE01497H
_journal_volume 24
_journal_year 2022
_chemical_formula_sum 'C14 H16 Ca N4 O8'
_chemical_formula_weight 408.39
_space_group_crystal_system monoclinic
_space_group_IT_number 15
_space_group_name_Hall '-C 2yc'
_space_group_name_H-M_alt 'C 1 2/c 1'
_atom_sites_solution_hydrogens geom
_audit_creation_method SHELXL-2016/6
_audit_update_record
;
2021-11-08 deposited with the CCDC.	2021-11-30 downloaded from the CCDC.
;
_cell_angle_alpha 90
_cell_angle_beta 92.379(4)
_cell_angle_gamma 90
_cell_formula_units_Z 4
_cell_length_a 17.7069(8)
_cell_length_b 10.4537(8)
_cell_length_c 9.3801(6)
_cell_measurement_reflns_used 5681
_cell_measurement_temperature 173(2)
_cell_measurement_theta_max 29.92
_cell_measurement_theta_min 2.26
_cell_volume 1734.78(19)
_computing_cell_refinement 'Bruker SAINT'
_computing_data_collection 'Bruker APEX2'
_computing_data_reduction 'Bruker SAINT'
_computing_molecular_graphics 'Bruker SHELXTL'
_computing_publication_material 'Bruker SHELXTL'
_computing_structure_refinement 'SHELXL-2016/6 (Sheldrick, 2016)'
_computing_structure_solution 'SHELXS-97 (Sheldrick 2008)'
_diffrn_ambient_temperature 173(2)
_diffrn_measured_fraction_theta_full 1.000
_diffrn_measured_fraction_theta_max 1.000
_diffrn_measurement_device_type 'Bruker APEX-II CCD'
_diffrn_measurement_method '\f and \w scans'
_diffrn_radiation_type MoK\a
_diffrn_radiation_wavelength 0.71073
_diffrn_reflns_av_R_equivalents 0.0584
_diffrn_reflns_av_unetI/netI 0.0338
_diffrn_reflns_Laue_measured_fraction_full 1.000
_diffrn_reflns_Laue_measured_fraction_max 1.000
_diffrn_reflns_limit_h_max 24
_diffrn_reflns_limit_h_min -23
_diffrn_reflns_limit_k_max 14
_diffrn_reflns_limit_k_min -14
_diffrn_reflns_limit_l_max 13
_diffrn_reflns_limit_l_min -13
_diffrn_reflns_number 17536
_diffrn_reflns_point_group_measured_fraction_full 1.000
_diffrn_reflns_point_group_measured_fraction_max 1.000
_diffrn_reflns_theta_full 25.242
_diffrn_reflns_theta_max 30.121
_diffrn_reflns_theta_min 2.263
_exptl_absorpt_coefficient_mu 0.415
_exptl_absorpt_correction_T_max 0.987
_exptl_absorpt_correction_T_min 0.979
_exptl_absorpt_correction_type multi-scan
_exptl_absorpt_process_details sadabs
_exptl_crystal_colour colourless
_exptl_crystal_density_diffrn 1.564
_exptl_crystal_density_meas ?
_exptl_crystal_description prism
_exptl_crystal_F_000 848
_exptl_crystal_size_max 0.050
_exptl_crystal_size_mid 0.050
_exptl_crystal_size_min 0.030
_refine_diff_density_max 0.382
_refine_diff_density_min -0.311
_refine_diff_density_rms 0.070
_refine_ls_extinction_method none
_refine_ls_goodness_of_fit_ref 1.064
_refine_ls_hydrogen_treatment constr
_refine_ls_matrix_type full
_refine_ls_number_parameters 124
_refine_ls_number_reflns 2564
_refine_ls_number_restraints 0
_refine_ls_restrained_S_all 1.064
_refine_ls_R_factor_all 0.0419
_refine_ls_R_factor_gt 0.0367
_refine_ls_shift/su_max 0.000
_refine_ls_shift/su_mean 0.000
_refine_ls_structure_factor_coef Fsqd
_refine_ls_weighting_details 'w=1/[\s^2^(Fo^2^)+(0.0443P)^2^+1.3579P] where P=(Fo^2^+2Fc^2^)/3'
_refine_ls_weighting_scheme calc
_refine_ls_wR_factor_gt 0.0940
_refine_ls_wR_factor_ref 0.0982
_reflns_Friedel_coverage 0.000
_reflns_number_gt 2275
_reflns_number_total 2564
_reflns_threshold_expression 'I > 2\s(I)'
_cod_data_source_file d1ce01497h2.cif
_cod_data_source_block CaMOF4
_cod_depositor_comments
;
The following automatic conversions were performed:

data item '_exptl_crystal_density_meas' value 'not measured' was
changed to '?' -- the value is perceived as not measured.

Automatic conversion script
Id: cif_fix_values 7556 2019-12-06 15:28:31Z antanas 

 Adding full bibliography for 7243973--7243978.cif.
;
_cod_original_sg_symbol_H-M 'C 2/c'
_cod_database_code 7243974
_shelx_shelxl_version_number 2016/6
_shelx_space_group_comment
;
The symmetry employed for this shelxl refinement is uniquely defined
by the following loop, which should always be used as a source of
symmetry information in preference to the above space-group names.
They are only intended as comments.
;
_shelx_estimated_absorpt_t_min 0.980
_shelx_estimated_absorpt_t_max 0.988

loop_
_space_group_symop_operation_xyz
'x, y, z'
'-x, y, -z+1/2'
'x+1/2, y+1/2, z'
'-x+1/2, y+1/2, -z+1/2'
'-x, -y, -z'
'x, -y, z-1/2'
'-x+1/2, -y+1/2, -z'
'x+1/2, -y+1/2, z-1/2'

loop_
_atom_site_label
_atom_site_type_symbol
_atom_site_fract_x
_atom_site_fract_y
_atom_site_fract_z
_atom_site_U_iso_or_equiv
_atom_site_adp_type
_atom_site_occupancy
_atom_site_site_symmetry_order
_atom_site_calc_flag
_atom_site_refinement_flags_posn
_atom_site_refinement_flags_adp
_atom_site_refinement_flags_occupancy
_atom_site_disorder_assembly
_atom_site_disorder_group
C1 C 0.39052(7) 0.88862(12) 0.54649(14) 0.0218(3) Uani 1 1 d . . . . .
C2 C 0.31680(6) 0.81923(11) 0.52396(13) 0.0177(2) Uani 1 1 d . . . . .
C3 C 0.29225(7) 0.78751(12) 0.38588(13) 0.0207(2) Uani 1 1 d . . . . .
H3A H 0.320865 0.814125 0.307714 0.025 Uiso 1 1 calc R U . . .
C4 C 0.22637(7) 0.71736(12) 0.36057(13) 0.0197(2) Uani 1 1 d . . . . .
C5 C 0.40699(9) 0.70384(15) 0.05187(17) 0.0316(3) Uani 1 1 d . . . . .
C6 C 0.41482(12) 0.57892(19) -0.1512(2) 0.0479(5) Uani 1 1 d . . . . .
H6A H 0.448374 0.503925 -0.160757 0.058 Uiso 1 1 calc R U . . .
H6B H 0.402038 0.614101 -0.247167 0.058 Uiso 1 1 calc R U . . .
C7 C 0.34312(11) 0.54310(17) -0.0733(2) 0.0428(4) Uani 1 1 d . . . . .
H7A H 0.297012 0.561404 -0.133074 0.051 Uiso 1 1 calc R U . . .
H7B H 0.343427 0.451547 -0.046247 0.051 Uiso 1 1 calc R U . . .
N1 N 0.44978(9) 0.67519(17) -0.05893(17) 0.0477(4) Uani 1 1 d . . . . .
H1 H 0.493831 0.710719 -0.073672 0.057 Uiso 1 1 calc R U . . .
N2 N 0.34758(9) 0.62436(14) 0.05153(16) 0.0416(4) Uani 1 1 d . . . . .
H2 H 0.314918 0.621919 0.119682 0.050 Uiso 1 1 calc R U . . .
O1 O 0.42372(7) 0.92774(13) 0.44204(12) 0.0410(3) Uani 1 1 d . . . . .
O2 O 0.41581(6) 0.90066(11) 0.67436(12) 0.0336(3) Uani 1 1 d . . . . .
O3 O 0.20761(6) 0.68352(11) 0.22296(10) 0.0314(2) Uani 1 1 d . . . . .
H3 H 0.165067 0.647838 0.219563 0.047 Uiso 1 1 calc R U . . .
O4 O 0.42063(8) 0.78851(14) 0.14036(14) 0.0501(4) Uani 1 1 d . . . . .
Ca1 Ca 0.500000 0.93663(3) 0.250000 0.01753(10) Uani 1 2 d S T P . .

loop_
_atom_site_aniso_label
_atom_site_aniso_U_11
_atom_site_aniso_U_22
_atom_site_aniso_U_33
_atom_site_aniso_U_23
_atom_site_aniso_U_13
_atom_site_aniso_U_12
C1 0.0144(5) 0.0241(6) 0.0271(6) -0.0043(5) 0.0011(4) -0.0050(4)
C2 0.0121(5) 0.0183(5) 0.0226(6) -0.0006(4) -0.0002(4) -0.0033(4)
C3 0.0166(5) 0.0252(6) 0.0204(6) 0.0002(5) 0.0024(4) -0.0064(4)
C4 0.0161(5) 0.0237(6) 0.0193(6) -0.0009(4) -0.0015(4) -0.0044(4)
C5 0.0327(7) 0.0313(7) 0.0305(7) -0.0038(6) -0.0007(6) -0.0102(6)
C6 0.0466(10) 0.0498(10) 0.0476(11) -0.0227(8) 0.0044(8) -0.0043(8)
C7 0.0501(10) 0.0325(8) 0.0453(10) -0.0114(7) -0.0034(8) -0.0143(7)
N1 0.0362(8) 0.0592(10) 0.0482(9) -0.0219(8) 0.0087(6) -0.0163(7)
N2 0.0452(8) 0.0444(8) 0.0357(7) -0.0106(6) 0.0073(6) -0.0245(7)
O1 0.0304(6) 0.0615(8) 0.0321(6) -0.0120(5) 0.0121(5) -0.0287(5)
O2 0.0260(5) 0.0435(6) 0.0305(5) 0.0034(5) -0.0089(4) -0.0174(4)
O3 0.0267(5) 0.0486(6) 0.0187(5) -0.0043(4) -0.0006(4) -0.0182(4)
O4 0.0525(8) 0.0536(8) 0.0447(7) -0.0233(6) 0.0099(6) -0.0285(6)
Ca1 0.01164(16) 0.01926(17) 0.02164(18) 0.000 0.00009(12) 0.000

loop_
_atom_type_symbol
_atom_type_description
_atom_type_scat_dispersion_real
_atom_type_scat_dispersion_imag
_atom_type_scat_source
C C 0.0033 0.0016 'International Tables Vol C Tables 4.2.6.8 and 6.1.1.4'
H H 0.0000 0.0000 'International Tables Vol C Tables 4.2.6.8 and 6.1.1.4'
N N 0.0061 0.0033 'International Tables Vol C Tables 4.2.6.8 and 6.1.1.4'
O O 0.0106 0.0060 'International Tables Vol C Tables 4.2.6.8 and 6.1.1.4'
Ca Ca 0.2262 0.3064 'International Tables Vol C Tables 4.2.6.8 and 6.1.1.4'

loop_
_geom_angle_atom_site_label_1
_geom_angle_atom_site_label_2
_geom_angle_atom_site_label_3
_geom_angle
_geom_angle_site_symmetry_1
_geom_angle_site_symmetry_3
_geom_angle_publ_flag
O1 C1 O2 123.84(12) . . ?
O1 C1 C2 119.27(12) . . ?
O2 C1 C2 116.86(11) . . ?
O1 C1 Ca1 89.30(8) . 5_676 ?
O2 C1 Ca1 37.41(6) . 5_676 ?
C2 C1 Ca1 148.64(8) . 5_676 ?
C3 C2 C4 119.65(10) . 7_566 ?
C3 C2 C1 118.91(11) . . ?
C4 C2 C1 121.41(11) 7_566 . ?
C2 C3 C4 120.87(11) . . ?
C2 C3 H3A 119.6 . . ?
C4 C3 H3A 119.6 . . ?
O3 C4 C3 117.87(11) . . ?
O3 C4 C2 122.64(11) . 7_566 ?
C3 C4 C2 119.46(11) . 7_566 ?
O4 C5 N2 125.42(15) . . ?
O4 C5 N1 125.47(15) . . ?
N2 C5 N1 109.11(13) . . ?
N1 C6 C7 103.06(14) . . ?
N1 C6 H6A 111.2 . . ?
C7 C6 H6A 111.2 . . ?
N1 C6 H6B 111.2 . . ?
C7 C6 H6B 111.2 . . ?
H6A C6 H6B 109.1 . . ?
N2 C7 C6 102.92(13) . . ?
N2 C7 H7A 111.2 . . ?
C6 C7 H7A 111.2 . . ?
N2 C7 H7B 111.2 . . ?
C6 C7 H7B 111.2 . . ?
H7A C7 H7B 109.1 . . ?
C5 N1 C6 112.06(14) . . ?
C5 N1 H1 124.0 . . ?
C6 N1 H1 124.0 . . ?
C5 N2 C7 112.49(14) . . ?
C5 N2 H2 123.8 . . ?
C7 N2 H2 123.8 . . ?
C1 O1 Ca1 162.06(12) . . ?
C1 O2 Ca1 123.45(9) . 5_676 ?
C4 O3 H3 109.5 . . ?
C5 O4 Ca1 152.05(12) . . ?
O1 Ca1 O1 175.37(7) 2_655 . ?
O1 Ca1 O4 87.44(4) 2_655 2_655 ?
O1 Ca1 O4 89.45(5) . 2_655 ?
O1 Ca1 O4 89.45(5) 2_655 . ?
O1 Ca1 O4 87.44(4) . . ?
O4 Ca1 O4 95.56(8) 2_655 . ?
O1 Ca1 O2 83.10(5) 2_655 5_676 ?
O1 Ca1 O2 100.29(4) . 5_676 ?
O4 Ca1 O2 89.09(5) 2_655 5_676 ?
O4 Ca1 O2 171.04(4) . 5_676 ?
O1 Ca1 O2 100.29(4) 2_655 6_575 ?
O1 Ca1 O2 83.10(5) . 6_575 ?
O4 Ca1 O2 171.04(4) 2_655 6_575 ?
O4 Ca1 O2 89.09(5) . 6_575 ?
O2 Ca1 O2 87.36(6) 5_676 6_575 ?
O1 Ca1 C1 97.37(4) 2_655 5_676 ?
O1 Ca1 C1 85.26(4) . 5_676 ?
O4 Ca1 C1 77.08(5) 2_655 5_676 ?
O4 Ca1 C1 169.66(4) . 5_676 ?
O2 Ca1 C1 19.14(4) 5_676 5_676 ?
O2 Ca1 C1 97.27(4) 6_575 5_676 ?
O1 Ca1 C1 85.26(4) 2_655 6_575 ?
O1 Ca1 C1 97.37(4) . 6_575 ?
O4 Ca1 C1 169.66(4) 2_655 6_575 ?
O4 Ca1 C1 77.08(5) . 6_575 ?
O2 Ca1 C1 97.27(4) 5_676 6_575 ?
O2 Ca1 C1 19.14(4) 6_575 6_575 ?
C1 Ca1 C1 111.11(5) 5_676 6_575 ?

loop_
_geom_bond_atom_site_label_1
_geom_bond_atom_site_label_2
_geom_bond_distance
_geom_bond_site_symmetry_2
_geom_bond_publ_flag
C1 O1 1.2331(17) . ?
C1 O2 1.2690(17) . ?
C1 C2 1.5006(16) . ?
C1 Ca1 3.2298(13) 5_676 ?
C2 C3 1.3891(17) . ?
C2 C4 1.4045(16) 7_566 ?
C3 C4 1.3899(17) . ?
C3 H3A 0.9500 . ?
C4 O3 1.3661(15) . ?
C5 O4 1.2305(18) . ?
C5 N2 1.3405(19) . ?
C5 N1 1.345(2) . ?
C6 N1 1.449(2) . ?
C6 C7 1.537(3) . ?
C6 H6A 0.9900 . ?
C6 H6B 0.9900 . ?
C7 N2 1.446(2) . ?
C7 H7A 0.9900 . ?
C7 H7B 0.9900 . ?
N1 H1 0.8800 . ?
N2 H2 0.8800 . ?
O1 Ca1 2.2978(11) . ?
O2 Ca1 2.3518(10) 5_676 ?
O3 H3 0.8400 . ?
O4 Ca1 2.3044(12) . ?

loop_
_geom_torsion_atom_site_label_1
_geom_torsion_atom_site_label_2
_geom_torsion_atom_site_label_3
_geom_torsion_atom_site_label_4
_geom_torsion
_geom_torsion_site_symmetry_1
_geom_torsion_site_symmetry_2
_geom_torsion_site_symmetry_3
_geom_torsion_site_symmetry_4
_geom_torsion_publ_flag
O1 C1 C2 C3 7.54(19) . . . . ?
O2 C1 C2 C3 -170.85(12) . . . . ?
Ca1 C1 C2 C3 160.77(13) 5_676 . . . ?
O1 C1 C2 C4 -174.39(13) . . . 7_566 ?
O2 C1 C2 C4 7.21(18) . . . 7_566 ?
Ca1 C1 C2 C4 -21.2(2) 5_676 . . 7_566 ?
C4 C2 C3 C4 -1.5(2) 7_566 . . . ?
C1 C2 C3 C4 176.57(12) . . . . ?
C2 C3 C4 O3 -176.54(12) . . . . ?
C2 C3 C4 C2 1.5(2) . . . 7_566 ?
N1 C6 C7 N2 0.2(2) . . . . ?
O4 C5 N1 C6 -174.52(19) . . . . ?
N2 C5 N1 C6 6.2(2) . . . . ?
C7 C6 N1 C5 -3.8(2) . . . . ?
O4 C5 N2 C7 174.63(18) . . . . ?
N1 C5 N2 C7 -6.1(2) . . . . ?
C6 C7 N2 C5 3.5(2) . . . . ?
O2 C1 O1 Ca1 92.5(3) . . . . ?
C2 C1 O1 Ca1 -85.7(3) . . . . ?
Ca1 C1 O1 Ca1 107.8(3) 5_676 . . . ?
O1 C1 O2 Ca1 25.7(2) . . . 5_676 ?
C2 C1 O2 Ca1 -155.97(9) . . . 5_676 ?
N2 C5 O4 Ca1 165.4(2) . . . . ?
N1 C5 O4 Ca1 -13.7(4) . . . . ?
